data_7233135
loop_
_publ_author_name
'Brock, A. J.'
'McMurtrie, John C.'
'Clegg, J. K.'

_publ_section_title
;
 Self-assembly of bis-\b-diketone-based [M2L2] dinuclear platforms into
 2-dimensional coordination polymers
;
_journal_issue 32
_journal_name_full CrystEngComm
_journal_page_first 4786
_journal_paper_doi 10.1039/C9CE00896A
_journal_volume 21
_journal_year 2019
_chemical_formula_moiety '0.5(C76 H92 Cu4 N4 O16)'
_chemical_formula_sum 'C38 H46 Cu2 N2 O8'
_chemical_formula_weight 785.85
_space_group_crystal_system monoclinic
_space_group_IT_number 14
_space_group_name_Hall '-P 2ybc'
_space_group_name_H-M_alt 'P 1 21/c 1'
_symmetry_space_group_name_Hall '-P 2ybc'
_symmetry_space_group_name_H-M 'P 1 21/c 1'
_atom_sites_solution_hydrogens geom
_audit_creation_date 2019-05-07
_audit_creation_method
;
Olex2 1.2
(compiled May 18 2018 14:05:52 for OlexSys, GUI svn.r5506)
;
_audit_update_record
;
2019-05-07 deposited with the CCDC.    2019-07-12 downloaded from the CCDC.
;
_cell_angle_alpha 90
_cell_angle_beta 105.22(3)
_cell_angle_gamma 90
_cell_formula_units_Z 2
_cell_length_a 16.234(3)
_cell_length_b 11.130(2)
_cell_length_c 12.499(3)
_cell_measurement_reflns_used 31832
_cell_measurement_temperature 100
_cell_measurement_theta_max 27.104
_cell_measurement_theta_min 2.245
_cell_volume 2179.2(8)
_computing_molecular_graphics 'Olex2 (Dolomanov et al., 2009)'
_computing_publication_material 'Olex2 (Dolomanov et al., 2009)'
_computing_structure_refinement 'ShelXL (Sheldrick, 2015)'
_computing_structure_solution 'ShelXT (Sheldrick, 2015)'
_diffrn_ambient_temperature 100(2)
_diffrn_measured_fraction_theta_full 0.939
_diffrn_measured_fraction_theta_max 0.930
_diffrn_measurement_device_type 'MX1 Beamline Australian Synchrotron'
_diffrn_measurement_method 'Phi Scans'
_diffrn_radiation_type MoK\a
_diffrn_radiation_wavelength 0.7108
_diffrn_reflns_av_R_equivalents 0.0372
_diffrn_reflns_av_unetI/netI 0.0209
_diffrn_reflns_Laue_measured_fraction_full 0.939
_diffrn_reflns_Laue_measured_fraction_max 0.930
_diffrn_reflns_limit_h_max 20
_diffrn_reflns_limit_h_min -20
_diffrn_reflns_limit_k_max 14
_diffrn_reflns_limit_k_min -14
_diffrn_reflns_limit_l_max 16
_diffrn_reflns_limit_l_min -16
_diffrn_reflns_number 31832
_diffrn_reflns_point_group_measured_fraction_full 0.939
_diffrn_reflns_point_group_measured_fraction_max 0.930
_diffrn_reflns_theta_full 25.244
_diffrn_reflns_theta_max 27.104
_diffrn_reflns_theta_min 2.245
_exptl_absorpt_coefficient_mu 1.021
_exptl_absorpt_correction_type none
_exptl_crystal_colour green
_exptl_crystal_colour_primary green
_exptl_crystal_density_diffrn 1.198
_exptl_crystal_description plate
_exptl_crystal_F_000 820
_exptl_crystal_size_max 0.1
_exptl_crystal_size_mid 0.05
_exptl_crystal_size_min 0.02
_refine_diff_density_max 0.407
_refine_diff_density_min -0.422
_refine_diff_density_rms 0.063
_refine_ls_extinction_coef 0.028(2)
_refine_ls_extinction_expression Fc^*^=kFc[1+0.001xFc^2^\l^3^/sin(2\q)]^-1/4^
_refine_ls_extinction_method 'SHELXL-2018/3 (Sheldrick 2018)'
_refine_ls_goodness_of_fit_ref 1.055
_refine_ls_hydrogen_treatment constr
_refine_ls_matrix_type full
_refine_ls_number_parameters 248
_refine_ls_number_reflns 4471
_refine_ls_number_restraints 0
_refine_ls_restrained_S_all 1.055
_refine_ls_R_factor_all 0.0325
_refine_ls_R_factor_gt 0.0318
_refine_ls_shift/su_max 0.001
_refine_ls_shift/su_mean 0.000
_refine_ls_structure_factor_coef Fsqd
_refine_ls_weighting_details 'w=1/[\s^2^(Fo^2^)+(0.0468P)^2^+1.7734P] where P=(Fo^2^+2Fc^2^)/3'
_refine_ls_weighting_scheme calc
_refine_ls_wR_factor_gt 0.0870
_refine_ls_wR_factor_ref 0.0876
_reflns_Friedel_coverage 0.000
_reflns_number_gt 4327
_reflns_number_total 4471
_reflns_threshold_expression 'I > 2\s(I)'
_cod_data_source_file c9ce00896a2.cif
_cod_data_source_block p21onc_a
_cod_depositor_comments 'Adding full bibliography for 7233133--7233136.cif.'
_cod_original_cell_volume 2179.1(8)
_cod_database_code 7233135
_shelx_shelxl_version_number 2018/3
_shelx_space_group_comment
;
The symmetry employed for this shelxl refinement is uniquely defined
by the following loop, which should always be used as a source of
symmetry information in preference to the above space-group names.
They are only intended as comments.
;
_olex2_refinement_description
;
1. Fixed Uiso
 At 1.2 times of:
  All C(H) groups
 At 1.5 times of:
  All C(H,H,H) groups
2. Others
 Fixed Sof: C6(0.8) H6A(0.8) H6B(0.8) H6C(0.8) C2(0.8) H2A(0.8) H2B(0.8)
 H2C(0.8) C4(0.8) H4A(0.8) H4B(0.8) H4C(0.8) C5(0.2) H5A(0.2) H5B(0.2) H5C(0.2)
 C1(0.2) H1A(0.2) H1B(0.2) H1C(0.2) C3(0.2) H3A(0.2) H3B(0.2) H3C(0.2)
3.a Aromatic/amide H refined with riding coordinates:
 C14(H14), C15(H15), C9(H9), C12(H12), C17(H17)
3.b Idealised Me refined as rotating group:
 C20(H20A,H20B,H20C), C21(H21A,H21B,H21C), C6(H6A,H6B,H6C), C22(H22A,H22B,
 H22C), C2(H2A,H2B,H2C), C4(H4A,H4B,H4C), C5(H5A,H5B,H5C), C1(H1A,H1B,H1C),
 C3(H3A,H3B,H3C)
;
_olex2_submission_special_instructions 'No special instructions were received'

loop_
_space_group_symop_operation_xyz
'x, y, z'
'-x, y+1/2, -z+1/2'
'-x, -y, -z'
'x, -y-1/2, z-1/2'

loop_
_atom_site_label
_atom_site_type_symbol
_atom_site_fract_x
_atom_site_fract_y
_atom_site_fract_z
_atom_site_U_iso_or_equiv
_atom_site_adp_type
_atom_site_occupancy
_atom_site_site_symmetry_order
_atom_site_calc_flag
_atom_site_refinement_flags_posn
_atom_site_refinement_flags_occupancy
_atom_site_disorder_assembly
_atom_site_disorder_group
Cu1 Cu 0.30624(2) 1.01801(2) 0.25786(2) 0.01528(10) Uani 1 1 d . . . .
O1 O 0.19578(7) 0.94195(11) 0.21748(10) 0.0198(2) Uani 1 1 d . . . .
O2 O 0.34360(8) 0.92078(11) 0.38964(10) 0.0206(3) Uani 1 1 d . . . .
O3 O 0.58604(8) 0.89912(10) 0.69255(11) 0.0222(3) Uani 1 1 d . . . .
O4 O 0.74244(8) 0.85461(11) 0.84354(10) 0.0219(3) Uani 1 1 d . . . .
N1 N 0.36249(9) 0.62053(12) 0.66169(12) 0.0179(3) Uani 1 1 d . . . .
C16 C 0.56966(10) 0.79425(14) 0.72122(13) 0.0167(3) Uani 1 1 d . . . .
C10 C 0.30529(11) 0.82835(14) 0.41241(13) 0.0182(3) Uani 1 1 d . . . .
C14 C 0.44127(10) 0.65894(14) 0.71023(13) 0.0173(3) Uani 1 1 d . . . .
H14 H 0.471036 0.622489 0.775980 0.021 Uiso 1 1 calc R . . .
C8 C 0.17522(11) 0.84547(15) 0.25798(14) 0.0193(3) Uani 1 1 d . . . .
C13 C 0.48128(10) 0.75136(14) 0.66705(13) 0.0162(3) Uani 1 1 d . . . .
C11 C 0.35303(11) 0.76663(14) 0.51756(13) 0.0174(3) Uani 1 1 d . . . .
C15 C 0.31954(11) 0.67287(14) 0.56732(14) 0.0185(3) Uani 1 1 d . . . .
H15 H 0.264791 0.645583 0.533206 0.022 Uiso 1 1 calc R . . .
C9 C 0.22675(11) 0.78551(15) 0.35083(15) 0.0231(4) Uani 1 1 d . . . .
H9 H 0.207107 0.713202 0.372142 0.028 Uiso 1 1 calc R . . .
C12 C 0.43506(11) 0.80580(14) 0.56981(13) 0.0175(3) Uani 1 1 d . . . .
H12 H 0.459095 0.868784 0.539491 0.021 Uiso 1 1 calc R . . .
C18 C 0.71058(12) 0.75139(17) 0.84838(15) 0.0243(4) Uani 1 1 d . . . .
C17 C 0.62693(12) 0.71861(17) 0.79281(16) 0.0271(4) Uani 1 1 d . . . .
H17 H 0.608591 0.641733 0.804482 0.033 Uiso 1 1 calc R . . .
C7 C 0.08669(12) 0.79753(17) 0.19783(16) 0.0262(4) Uani 1 1 d . . . .
C19 C 0.77116(14) 0.6609(2) 0.9230(2) 0.0421(6) Uani 1 1 d . . . .
C20 C 0.73961(17) 0.5308(2) 0.9046(3) 0.0550(8) Uani 1 1 d . . . .
H20A H 0.688710 0.521689 0.929241 0.083 Uiso 1 1 calc GR . . .
H20B H 0.782942 0.477561 0.945871 0.083 Uiso 1 1 calc GR . . .
H20C H 0.727408 0.511684 0.827113 0.083 Uiso 1 1 calc GR . . .
C21 C 0.85744(15) 0.6686(2) 0.8963(3) 0.0690(10) Uani 1 1 d . . . .
H21A H 0.850586 0.649157 0.819671 0.103 Uiso 1 1 calc GR . . .
H21B H 0.896422 0.612870 0.942013 0.103 Uiso 1 1 calc GR . . .
H21C H 0.879608 0.748675 0.910532 0.103 Uiso 1 1 calc GR . . .
C6 C 0.0636(2) 0.6782(3) 0.2424(3) 0.0484(8) Uani 0.8 1 d . P A 1
H6A H 0.105298 0.618666 0.237599 0.073 Uiso 0.8 1 calc GR P A 1
H6B H 0.008311 0.652893 0.199258 0.073 Uiso 0.8 1 calc GR P A 1
H6C H 0.062688 0.687809 0.318401 0.073 Uiso 0.8 1 calc GR P A 1
C22 C 0.7793(3) 0.6981(3) 1.0420(2) 0.0803(11) Uani 1 1 d . . . .
H22A H 0.798528 0.779908 1.052331 0.120 Uiso 1 1 calc GR . . .
H22B H 0.819698 0.646874 1.091074 0.120 Uiso 1 1 calc GR . . .
H22C H 0.724716 0.691237 1.057806 0.120 Uiso 1 1 calc GR . . .
C2 C 0.0845(2) 0.7828(3) 0.0750(2) 0.0457(8) Uani 0.8 1 d . P A 1
H2A H 0.098560 0.857931 0.046474 0.069 Uiso 0.8 1 calc GR P A 1
H2B H 0.028422 0.758290 0.034042 0.069 Uiso 0.8 1 calc GR P A 1
H2C H 0.125286 0.722889 0.067788 0.069 Uiso 0.8 1 calc GR P A 1
C4 C 0.02259(17) 0.8930(3) 0.2085(3) 0.0511(8) Uani 0.8 1 d . P A 1
H4A H 0.022439 0.901002 0.284874 0.077 Uiso 0.8 1 calc GR P A 1
H4B H -0.033290 0.869990 0.165417 0.077 Uiso 0.8 1 calc GR P A 1
H4C H 0.038076 0.968329 0.181797 0.077 Uiso 0.8 1 calc GR P A 1
C5 C 0.0327(9) 0.7727(13) 0.2768(11) 0.050(3) Uiso 0.2 1 d . P A 2
H5A H 0.063702 0.722090 0.335890 0.076 Uiso 0.2 1 calc GR P A 2
H5B H -0.019029 0.733018 0.237776 0.076 Uiso 0.2 1 calc GR P A 2
H5C H 0.018902 0.847090 0.306865 0.076 Uiso 0.2 1 calc GR P A 2
C1 C 0.1029(10) 0.6802(13) 0.1398(12) 0.055(3) Uiso 0.2 1 d . P A 2
H1A H 0.141315 0.696354 0.094766 0.082 Uiso 0.2 1 calc GR P A 2
H1B H 0.049796 0.650604 0.093823 0.082 Uiso 0.2 1 calc GR P A 2
H1C H 0.127621 0.621073 0.194704 0.082 Uiso 0.2 1 calc GR P A 2
C3 C 0.0384(9) 0.8828(13) 0.1079(12) 0.052(3) Uiso 0.2 1 d . P A 2
H3A H 0.032772 0.959676 0.140128 0.077 Uiso 0.2 1 calc GR P A 2
H3B H -0.017315 0.850644 0.074421 0.077 Uiso 0.2 1 calc GR P A 2
H3C H 0.069143 0.891867 0.052494 0.077 Uiso 0.2 1 calc GR P A 2

loop_
_atom_site_aniso_label
_atom_site_aniso_U_11
_atom_site_aniso_U_22
_atom_site_aniso_U_33
_atom_site_aniso_U_23
_atom_site_aniso_U_13
_atom_site_aniso_U_12
Cu1 0.00980(14) 0.01506(13) 0.01818(14) 0.00032(6) -0.00130(9) -0.00119(6)
O1 0.0128(6) 0.0218(6) 0.0222(6) 0.0010(5) -0.0002(5) -0.0021(4)
O2 0.0149(6) 0.0237(6) 0.0198(5) 0.0026(4) -0.0015(5) -0.0055(4)
O3 0.0145(6) 0.0155(5) 0.0312(6) 0.0029(5) -0.0035(5) -0.0030(4)
O4 0.0152(6) 0.0230(6) 0.0233(6) 0.0029(5) -0.0025(5) -0.0026(4)
N1 0.0142(7) 0.0187(6) 0.0198(6) -0.0011(5) 0.0029(6) -0.0013(5)
C16 0.0151(8) 0.0183(7) 0.0164(7) -0.0023(6) 0.0035(6) -0.0016(6)
C10 0.0156(8) 0.0190(7) 0.0186(7) -0.0011(6) 0.0023(7) -0.0010(6)
C14 0.0133(8) 0.0199(7) 0.0175(7) -0.0005(6) 0.0021(7) -0.0008(6)
C8 0.0141(8) 0.0210(8) 0.0211(8) -0.0023(6) 0.0015(7) -0.0017(6)
C13 0.0133(8) 0.0163(7) 0.0181(7) -0.0026(6) 0.0027(6) 0.0004(5)
C11 0.0155(8) 0.0165(7) 0.0188(7) -0.0013(6) 0.0020(7) 0.0000(6)
C15 0.0129(8) 0.0194(7) 0.0215(8) -0.0019(6) 0.0015(7) -0.0024(6)
C9 0.0180(9) 0.0212(8) 0.0259(8) 0.0022(6) -0.0015(7) -0.0050(6)
C12 0.0159(8) 0.0155(7) 0.0198(7) -0.0014(6) 0.0026(7) -0.0012(6)
C18 0.0172(9) 0.0278(9) 0.0249(8) 0.0089(7) 0.0002(7) -0.0032(7)
C17 0.0178(9) 0.0267(9) 0.0315(9) 0.0125(7) -0.0031(8) -0.0062(7)
C7 0.0161(9) 0.0280(9) 0.0290(9) 0.0035(7) -0.0037(8) -0.0066(7)
C19 0.0200(11) 0.0392(11) 0.0552(14) 0.0277(10) -0.0116(10) -0.0073(8)
C20 0.0298(13) 0.0359(12) 0.085(2) 0.0324(12) -0.0098(14) -0.0036(9)
C21 0.0176(12) 0.0455(14) 0.132(3) 0.0471(17) -0.0011(15) 0.0028(9)
C6 0.0316(16) 0.0472(16) 0.0504(17) 0.0190(13) -0.0177(14) -0.0260(13)
C22 0.091(3) 0.086(2) 0.0407(15) 0.0302(15) -0.0246(16) -0.006(2)
C2 0.0311(16) 0.068(2) 0.0302(13) -0.0098(13) -0.0064(12) -0.0240(14)
C4 0.0109(13) 0.0494(17) 0.088(2) -0.0064(16) 0.0042(15) -0.0003(11)

loop_
_atom_type_symbol
_atom_type_description
_atom_type_scat_dispersion_real
_atom_type_scat_dispersion_imag
_atom_type_scat_source
C C 0.0033 0.0016 'International Tables Vol C Tables 4.2.6.8 and 6.1.1.4'
H H 0.0000 0.0000 'International Tables Vol C Tables 4.2.6.8 and 6.1.1.4'
Cu Cu 0.3201 1.2651 'International Tables Vol C Tables 4.2.6.8 and 6.1.1.4'
N N 0.0061 0.0033 'International Tables Vol C Tables 4.2.6.8 and 6.1.1.4'
O O 0.0106 0.0060 'International Tables Vol C Tables 4.2.6.8 and 6.1.1.4'

loop_
_geom_angle_atom_site_label_1
_geom_angle_atom_site_label_2
_geom_angle_atom_site_label_3
_geom_angle
_geom_angle_site_symmetry_1
_geom_angle_site_symmetry_3
O1 Cu1 O2 92.26(6) . .
O1 Cu1 O3 175.43(5) . 3_676
O1 Cu1 O4 87.61(6) . 3_676
O1 Cu1 N1 92.22(5) . 4_575
O2 Cu1 N1 89.49(5) . 4_575
O3 Cu1 O2 86.49(6) 3_676 .
O3 Cu1 N1 92.17(5) 3_676 4_575
O4 Cu1 O2 162.94(5) 3_676 .
O4 Cu1 O3 92.30(6) 3_676 3_676
O4 Cu1 N1 107.56(5) 3_676 4_575
C8 O1 Cu1 126.28(11) . .
C10 O2 Cu1 125.56(11) . .
C16 O3 Cu1 126.02(11) . 3_676
C18 O4 Cu1 126.57(12) . 3_676
C14 N1 Cu1 116.38(11) . 4_576
C14 N1 C15 118.54(14) . .
C15 N1 Cu1 124.75(11) . 4_576
O3 C16 C13 114.39(14) . .
O3 C16 C17 125.71(15) . .
C17 C16 C13 119.85(15) . .
O2 C10 C11 113.23(15) . .
O2 C10 C9 125.80(16) . .
C9 C10 C11 120.96(15) . .
N1 C14 H14 118.4 . .
N1 C14 C13 123.18(15) . .
C13 C14 H14 118.4 . .
O1 C8 C9 124.65(15) . .
O1 C8 C7 114.21(15) . .
C9 C8 C7 121.13(15) . .
C14 C13 C16 123.22(15) . .
C12 C13 C16 119.39(14) . .
C12 C13 C14 117.38(15) . .
C15 C11 C10 123.97(15) . .
C12 C11 C10 118.50(14) . .
C12 C11 C15 117.52(15) . .
N1 C15 C11 123.03(15) . .
N1 C15 H15 118.5 . .
C11 C15 H15 118.5 . .
C10 C9 C8 123.65(16) . .
C10 C9 H9 118.2 . .
C8 C9 H9 118.2 . .
C13 C12 C11 120.33(15) . .
C13 C12 H12 119.8 . .
C11 C12 H12 119.8 . .
O4 C18 C17 124.51(17) . .
O4 C18 C19 114.71(16) . .
C17 C18 C19 120.77(16) . .
C16 C17 C18 123.91(16) . .
C16 C17 H17 118.0 . .
C18 C17 H17 118.0 . .
C8 C7 C2 107.46(17) . .
C8 C7 C1 105.7(6) . .
C6 C7 C8 114.39(17) . .
C6 C7 C2 109.2(2) . .
C4 C7 C8 106.84(18) . .
C4 C7 C6 109.8(2) . .
C4 C7 C2 109.1(2) . .
C5 C7 C8 112.0(6) . .
C5 C7 C1 110.6(8) . .
C5 C7 C3 108.8(8) . .
C3 C7 C8 112.4(6) . .
C3 C7 C1 107.3(8) . .
C20 C19 C18 113.06(18) . .
C21 C19 C18 107.91(17) . .
C21 C19 C20 108.1(2) . .
C22 C19 C18 107.0(2) . .
C22 C19 C20 110.2(2) . .
C22 C19 C21 110.5(3) . .
C19 C20 H20A 109.5 . .
C19 C20 H20B 109.5 . .
C19 C20 H20C 109.5 . .
H20A C20 H20B 109.5 . .
H20A C20 H20C 109.5 . .
H20B C20 H20C 109.5 . .
C19 C21 H21A 109.5 . .
C19 C21 H21B 109.5 . .
C19 C21 H21C 109.5 . .
H21A C21 H21B 109.5 . .
H21A C21 H21C 109.5 . .
H21B C21 H21C 109.5 . .
C7 C6 H6A 109.5 . .
C7 C6 H6B 109.5 . .
C7 C6 H6C 109.5 . .
H6A C6 H6B 109.5 . .
H6A C6 H6C 109.5 . .
H6B C6 H6C 109.5 . .
C19 C22 H22A 109.5 . .
C19 C22 H22B 109.5 . .
C19 C22 H22C 109.5 . .
H22A C22 H22B 109.5 . .
H22A C22 H22C 109.5 . .
H22B C22 H22C 109.5 . .
C7 C2 H2A 109.5 . .
C7 C2 H2B 109.5 . .
C7 C2 H2C 109.5 . .
H2A C2 H2B 109.5 . .
H2A C2 H2C 109.5 . .
H2B C2 H2C 109.5 . .
C7 C4 H4A 109.5 . .
C7 C4 H4B 109.5 . .
C7 C4 H4C 109.5 . .
H4A C4 H4B 109.5 . .
H4A C4 H4C 109.5 . .
H4B C4 H4C 109.5 . .
C7 C5 H5A 109.5 . .
C7 C5 H5B 109.5 . .
C7 C5 H5C 109.5 . .
H5A C5 H5B 109.5 . .
H5A C5 H5C 109.5 . .
H5B C5 H5C 109.5 . .
C7 C1 H1A 109.5 . .
C7 C1 H1B 109.5 . .
C7 C1 H1C 109.5 . .
H1A C1 H1B 109.5 . .
H1A C1 H1C 109.5 . .
H1B C1 H1C 109.5 . .
C7 C3 H3A 109.5 . .
C7 C3 H3B 109.5 . .
C7 C3 H3C 109.5 . .
H3A C3 H3B 109.5 . .
H3A C3 H3C 109.5 . .
H3B C3 H3C 109.5 . .

loop_
_geom_bond_atom_site_label_1
_geom_bond_atom_site_label_2
_geom_bond_distance
_geom_bond_site_symmetry_2
Cu1 O1 1.9266(12) .
Cu1 O2 1.9307(12) .
Cu1 O3 1.9297(13) 3_676
Cu1 O4 1.9274(13) 3_676
Cu1 N1 2.2875(14) 4_575
O1 C8 1.269(2) .
O2 C10 1.272(2) .
O3 C16 1.269(2) .
O4 C18 1.268(2) .
N1 C14 1.334(2) .
N1 C15 1.336(2) .
C16 C13 1.495(2) .
C16 C17 1.392(2) .
C10 C11 1.505(2) .
C10 C9 1.389(2) .
C14 H14 0.9300 .
C14 C13 1.398(2) .
C8 C9 1.408(2) .
C8 C7 1.532(2) .
C13 C12 1.389(2) .
C11 C15 1.396(2) .
C11 C12 1.390(2) .
C15 H15 0.9300 .
C9 H9 0.9300 .
C12 H12 0.9300 .
C18 C17 1.402(3) .
C18 C19 1.540(3) .
C17 H17 0.9300 .
C7 C6 1.525(3) .
C7 C2 1.535(3) .
C7 C4 1.517(3) .
C7 C5 1.508(13) .
C7 C1 1.549(14) .
C7 C3 1.522(14) .
C19 C20 1.533(3) .
C19 C21 1.525(4) .
C19 C22 1.515(4) .
C20 H20A 0.9600 .
C20 H20B 0.9600 .
C20 H20C 0.9600 .
C21 H21A 0.9600 .
C21 H21B 0.9600 .
C21 H21C 0.9600 .
C6 H6A 0.9600 .
C6 H6B 0.9600 .
C6 H6C 0.9600 .
C22 H22A 0.9600 .
C22 H22B 0.9600 .
C22 H22C 0.9600 .
C2 H2A 0.9600 .
C2 H2B 0.9600 .
C2 H2C 0.9600 .
C4 H4A 0.9600 .
C4 H4B 0.9600 .
C4 H4C 0.9600 .
C5 H5A 0.9600 .
C5 H5B 0.9600 .
C5 H5C 0.9600 .
C1 H1A 0.9600 .
C1 H1B 0.9600 .
C1 H1C 0.9600 .
C3 H3A 0.9600 .
C3 H3B 0.9600 .
C3 H3C 0.9600 .

loop_
_geom_torsion_atom_site_label_1
_geom_torsion_atom_site_label_2
_geom_torsion_atom_site_label_3
_geom_torsion_atom_site_label_4
_geom_torsion
_geom_torsion_site_symmetry_1
Cu1 O1 C8 C9 9.2(2) .
Cu1 O1 C8 C7 -171.64(11) .
Cu1 O2 C10 C11 176.15(10) .
Cu1 O2 C10 C9 -4.9(2) .
Cu1 O3 C16 C13 -178.33(10) 3_676
Cu1 O3 C16 C17 -1.0(2) 3_676
Cu1 O4 C18 C17 -11.4(3) 3_676
Cu1 O4 C18 C19 169.38(14) 3_676
Cu1 N1 C14 C13 -173.83(12) 4_576
Cu1 N1 C15 C11 172.63(12) 4_576
O1 C8 C9 C10 3.0(3) .
O1 C8 C7 C6 177.0(2) .
O1 C8 C7 C2 55.5(2) .
O1 C8 C7 C4 -61.4(2) .
O1 C8 C7 C5 -128.1(6) .
O1 C8 C7 C1 111.4(6) .
O1 C8 C7 C3 -5.3(6) .
O2 C10 C11 C15 171.62(15) .
O2 C10 C11 C12 -7.4(2) .
O2 C10 C9 C8 -5.2(3) .
O3 C16 C13 C14 -159.15(15) .
O3 C16 C13 C12 19.9(2) .
O3 C16 C17 C18 3.6(3) .
O4 C18 C17 C16 3.1(3) .
O4 C18 C19 C20 -165.5(2) .
O4 C18 C19 C21 -46.1(3) .
O4 C18 C19 C22 72.9(3) .
N1 C14 C13 C16 -179.82(14) .
N1 C14 C13 C12 1.1(2) .
C16 C13 C12 C11 179.45(14) .
C10 C11 C15 N1 -178.90(15) .
C10 C11 C12 C13 179.95(14) .
C14 N1 C15 C11 -0.5(2) .
C14 C13 C12 C11 -1.4(2) .
C13 C16 C17 C18 -179.17(17) .
C11 C10 C9 C8 173.64(16) .
C15 N1 C14 C13 -0.1(2) .
C15 C11 C12 C13 0.8(2) .
C9 C10 C11 C15 -7.4(2) .
C9 C10 C11 C12 173.57(16) .
C9 C8 C7 C6 -3.8(3) .
C9 C8 C7 C2 -125.2(2) .
C9 C8 C7 C4 117.8(2) .
C9 C8 C7 C5 51.1(6) .
C9 C8 C7 C1 -69.4(6) .
C9 C8 C7 C3 173.9(6) .
C12 C11 C15 N1 0.2(2) .
C17 C16 C13 C14 23.3(2) .
C17 C16 C13 C12 -157.59(16) .
C17 C18 C19 C20 15.2(3) .
C17 C18 C19 C21 134.7(2) .
C17 C18 C19 C22 -106.3(3) .
C7 C8 C9 C10 -176.17(17) .
C19 C18 C17 C16 -177.76(19) .

loop_
_smtbx_masks_void_nr
_smtbx_masks_void_average_x
_smtbx_masks_void_average_y
_smtbx_masks_void_average_z
_smtbx_masks_void_volume
_smtbx_masks_void_count_electrons
1 0.500 0.000 0.000 194.5 39.6
2 0.500 0.500 0.500 194.5 39.6
